data_7246502
loop_
_publ_author_name
'Shaik, Althaf'
'Bhagwat, Pranav Umesh'
'Palanisamy, Parimaladevi'
'Chhabria, Dimple'
'Dubey, Pankaj'
'Kirubakaran, Sivapriya'
'Thiruvenkatam, Vijay'

_publ_section_title
;
 Novel pharmaceutical co-crystals of gefitinib: synthesis, dissolution,
 cytotoxicity, and theoretical studies
;
_journal_issue 17
_journal_name_full CrystEngComm
_journal_page_first 2570
_journal_page_last 2581
_journal_paper_doi 10.1039/D3CE00056G
_journal_volume 25
_journal_year 2023
_chemical_formula_moiety 'C22 H24 Cl F N4 O3, C9 H8 O2'
_chemical_formula_sum 'C31 H32 Cl F N4 O5'
_chemical_formula_weight 595.05
_space_group_crystal_system monoclinic
_space_group_IT_number 14
_space_group_name_Hall '-P 2yn'
_space_group_name_H-M_alt 'P 1 21/n 1'
_atom_sites_solution_hydrogens geom
_atom_sites_solution_primary dual
_audit_creation_date 2018-12-31
_audit_creation_method
;
Olex2 1.2
(compiled 2018.05.29 svn.r3508 for OlexSys, GUI svn.r5506)
;
_audit_update_record
;
2019-01-08 deposited with the CCDC.	2023-03-22 downloaded from the CCDC.
;
_cell_angle_alpha 90
_cell_angle_beta 95.245(6)
_cell_angle_gamma 90
_cell_formula_units_Z 4
_cell_length_a 12.1642(18)
_cell_length_b 7.4425(11)
_cell_length_c 31.958(5)
_cell_measurement_reflns_used 9985
_cell_measurement_temperature 150(2)
_cell_measurement_theta_max 28.26
_cell_measurement_theta_min 2.43
_cell_volume 2881.1(8)
_computing_cell_refinement 'SAINT V8.38A (?, 2016)'
_computing_data_reduction 'SAINT V8.38A (?, 2016)'
_computing_molecular_graphics 'Olex2 (Dolomanov et al., 2009)'
_computing_publication_material 'Olex2 (Dolomanov et al., 2009)'
_computing_structure_refinement 'ShelXL (Sheldrick, 2015)'
_computing_structure_solution 'ShelXT (Sheldrick, 2015)'
_diffrn_ambient_temperature 149.97
_diffrn_measured_fraction_theta_full 0.998
_diffrn_measured_fraction_theta_max 0.997
_diffrn_measurement_device_type 'Bruker APEX-II CCD'
_diffrn_measurement_method '\f and \w scans'
_diffrn_radiation_type MoK\a
_diffrn_radiation_wavelength 0.71073
_diffrn_reflns_av_R_equivalents 0.0587
_diffrn_reflns_av_unetI/netI 0.0461
_diffrn_reflns_Laue_measured_fraction_full 0.998
_diffrn_reflns_Laue_measured_fraction_max 0.997
_diffrn_reflns_limit_h_max 16
_diffrn_reflns_limit_h_min -16
_diffrn_reflns_limit_k_max 9
_diffrn_reflns_limit_k_min -9
_diffrn_reflns_limit_l_max 42
_diffrn_reflns_limit_l_min -42
_diffrn_reflns_number 37675
_diffrn_reflns_point_group_measured_fraction_full 0.998
_diffrn_reflns_point_group_measured_fraction_max 0.997
_diffrn_reflns_theta_full 25.242
_diffrn_reflns_theta_max 28.312
_diffrn_reflns_theta_min 2.434
_diffrn_standards_number 0
_exptl_absorpt_coefficient_mu 0.187
_exptl_absorpt_correction_T_max 0.7457
_exptl_absorpt_correction_T_min 0.6727
_exptl_absorpt_correction_type multi-scan
_exptl_absorpt_process_details
'SADABS-2016/2 (Bruker,2016/2) was used for absorption correction. wR2(int) was 0.1073 before and 0.0717 after correction. The Ratio of minimum to maximum transmission is 0.9021. The \l/2 correction factor is Not present.'
_exptl_crystal_colour transparant
_exptl_crystal_density_diffrn 1.372
_exptl_crystal_description block
_exptl_crystal_F_000 1248
_exptl_crystal_size_max 0.197
_exptl_crystal_size_mid 0.123
_exptl_crystal_size_min 0.104
_refine_diff_density_max 0.387
_refine_diff_density_min -0.355
_refine_diff_density_rms 0.047
_refine_ls_extinction_method none
_refine_ls_goodness_of_fit_ref 1.024
_refine_ls_hydrogen_treatment constr
_refine_ls_matrix_type full
_refine_ls_number_parameters 381
_refine_ls_number_reflns 7131
_refine_ls_number_restraints 0
_refine_ls_restrained_S_all 1.024
_refine_ls_R_factor_all 0.0615
_refine_ls_R_factor_gt 0.0438
_refine_ls_shift/su_max 0.001
_refine_ls_shift/su_mean 0.000
_refine_ls_structure_factor_coef Fsqd
_refine_ls_weighting_details 'w=1/[\s^2^(Fo^2^)+(0.1000P)^2^] where P=(Fo^2^+2Fc^2^)/3'
_refine_ls_weighting_scheme calc
_refine_ls_wR_factor_gt 0.1350
_refine_ls_wR_factor_ref 0.1509
_reflns_Friedel_coverage 0.000
_reflns_number_gt 5551
_reflns_number_total 7131
_reflns_threshold_expression 'I > 2\s(I)'
_cod_data_source_file d3ce00056g2.cif
_cod_data_source_block gclt_0m
_cod_depositor_comments 'Adding full bibliography for 7246500--7246502.cif.'
_cod_database_code 7246502
_shelx_shelxl_version_number 2017/1
_shelx_space_group_comment
;
The symmetry employed for this shelxl refinement is uniquely defined
by the following loop, which should always be used as a source of
symmetry information in preference to the above space-group names.
They are only intended as comments.
;
_shelx_estimated_absorpt_t_max 0.981
_shelx_estimated_absorpt_t_min 0.964
_olex2_refinement_description
;
1. Fixed Uiso
 At 1.2 times of:
  All C(H) groups, All C(H,H) groups, All N(H) groups
 At 1.5 times of:
  All C(H,H,H) groups, All O(H) groups
2.a Secondary CH2 refined with riding coordinates:
 C15(H15A,H15B), C17(H17A,H17B), C18(H18A,H18B), C19(H19A,H19B), C20(H20A,
 H20B), C21(H21A,H21B), C22(H22A,H22B)
2.b Aromatic/amide H refined with riding coordinates:
 N3(H3), C1A(H1A), C2A(H2AA), C3(H3A), C3A(H3AA), C4A(H4A), C6(H6), C6A(H6A),
 C7(H7), C7A(H7A), C8A(H8A), C10(H10), C11(H11), C14(H14)
2.c Idealised Me refined as rotating group:
 C16(H16A,H16B,H16C)
2.d Idealised tetrahedral OH refined as rotating group:
 O2A(H2A)
;
_olex2_submission_special_instructions 'No special instructions were received'

loop_
_space_group_symop_operation_xyz
'x, y, z'
'-x+1/2, y+1/2, -z+1/2'
'-x, -y, -z'
'x-1/2, -y-1/2, z-1/2'

loop_
_atom_site_label
_atom_site_type_symbol
_atom_site_fract_x
_atom_site_fract_y
_atom_site_fract_z
_atom_site_U_iso_or_equiv
_atom_site_adp_type
_atom_site_occupancy
_atom_site_site_symmetry_order
_atom_site_calc_flag
_atom_site_refinement_flags_posn
_atom_site_refinement_flags_adp
_atom_site_refinement_flags_occupancy
_atom_site_disorder_assembly
_atom_site_disorder_group
Cl1 Cl 0.82448(4) 1.11100(6) 0.35703(2) 0.04023(14) Uani 1 1 d . . . . .
F1 F 1.00991(8) 1.01434(14) 0.41808(4) 0.0432(3) Uani 1 1 d . . . . .
O1A O 0.50847(9) 0.24633(16) 0.62229(4) 0.0339(3) Uani 1 1 d . . . . .
O2A O 0.45191(10) 0.50943(16) 0.64711(4) 0.0358(3) Uani 1 1 d . . . . .
H2A H 0.469943 0.547549 0.623964 0.054 Uiso 1 1 calc GR . . . .
O003 O 0.12215(8) 0.58545(14) 0.51457(3) 0.0251(2) Uani 1 1 d . . . . .
O004 O 0.18138(8) 0.64903(15) 0.44125(3) 0.0262(2) Uani 1 1 d . . . . .
O008 O 0.28779(11) 0.13894(17) 0.28519(4) 0.0413(3) Uani 1 1 d . . . . .
N1 N 0.49436(10) 0.65897(17) 0.57723(4) 0.0247(3) Uani 1 1 d . . . . .
N2 N 0.63479(10) 0.76245(17) 0.53570(4) 0.0261(3) Uani 1 1 d . . . . .
N3 N 0.59940(9) 0.81780(16) 0.46435(4) 0.0224(3) Uani 1 1 d . . . . .
H3 H 0.548692 0.820765 0.442876 0.027 Uiso 1 1 calc R . . . .
N4 N 0.19002(10) 0.36280(17) 0.34446(4) 0.0239(3) Uani 1 1 d . . . . .
C1 C 0.26298(11) 0.66670(18) 0.47285(4) 0.0202(3) Uani 1 1 d . . . . .
C1A C 0.41036(15) -0.2690(3) 0.77933(6) 0.0419(4) Uani 1 1 d . . . . .
H1A H 0.433181 -0.389557 0.784705 0.050 Uiso 1 1 calc R . . . .
C2 C 0.23085(11) 0.62405(18) 0.51369(5) 0.0202(3) Uani 1 1 d . . . . .
C2A C 0.34838(15) -0.1811(3) 0.80710(6) 0.0393(4) Uani 1 1 d . . . . .
H2AA H 0.328467 -0.240798 0.831579 0.047 Uiso 1 1 calc R . . . .
C3 C 0.30725(11) 0.62403(18) 0.54768(5) 0.0213(3) Uani 1 1 d . . . . .
H3A H 0.285874 0.594045 0.574672 0.026 Uiso 1 1 calc R . . . .
C3A C 0.31545(14) -0.0057(2) 0.79906(5) 0.0358(4) Uani 1 1 d . . . . .
H3AA H 0.271231 0.054116 0.817747 0.043 Uiso 1 1 calc R . . . .
C4 C 0.41835(11) 0.66865(18) 0.54274(4) 0.0203(3) Uani 1 1 d . . . . .
C4A C 0.34638(13) 0.0832(2) 0.76407(5) 0.0308(3) Uani 1 1 d . . . . .
H4A H 0.324516 0.204571 0.759228 0.037 Uiso 1 1 calc R . . . .
C5 C 0.44926(11) 0.71902(17) 0.50319(4) 0.0191(3) Uani 1 1 d . . . . .
C5A C 0.40937(12) -0.0031(2) 0.73576(5) 0.0285(3) Uani 1 1 d . . . . .
C6 C 0.36933(11) 0.71728(19) 0.46807(4) 0.0211(3) Uani 1 1 d . . . . .
H6 H 0.389522 0.751247 0.441155 0.025 Uiso 1 1 calc R . . . .
C6A C 0.43928(13) -0.1820(2) 0.74375(6) 0.0376(4) Uani 1 1 d . . . . .
H6A H 0.480105 -0.244781 0.724419 0.045 Uiso 1 1 calc R . . . .
C7 C 0.59629(12) 0.7049(2) 0.57130(5) 0.0276(3) Uani 1 1 d . . . . .
H7 H 0.648819 0.696099 0.595104 0.033 Uiso 1 1 calc R . . . .
C7A C 0.44420(12) 0.0853(2) 0.69812(5) 0.0303(3) Uani 1 1 d . . . . .
H7A H 0.472688 0.010187 0.677645 0.036 Uiso 1 1 calc R . . . .
C8 C 0.56321(11) 0.76678(18) 0.50149(5) 0.0200(3) Uani 1 1 d . . . . .
C8A C 0.43974(13) 0.2603(2) 0.68991(5) 0.0311(4) Uani 1 1 d . . . . .
H8A H 0.415518 0.339550 0.710481 0.037 Uiso 1 1 calc R . . . .
C9 C 0.70690(11) 0.86684(18) 0.45524(5) 0.0223(3) Uani 1 1 d . . . . .
C9A C 0.47110(12) 0.3361(2) 0.64994(5) 0.0282(3) Uani 1 1 d . . . . .
C10 C 0.80284(12) 0.8332(2) 0.48134(5) 0.0270(3) Uani 1 1 d . . . . .
H10 H 0.798758 0.777864 0.507942 0.032 Uiso 1 1 calc R . . . .
C11 C 0.90473(13) 0.8812(2) 0.46810(6) 0.0309(4) Uani 1 1 d . . . . .
H11 H 0.970540 0.856223 0.485476 0.037 Uiso 1 1 calc R . . . .
C12 C 0.91046(12) 0.9643(2) 0.43018(6) 0.0308(4) Uani 1 1 d . . . . .
C13 C 0.81607(13) 1.00000(19) 0.40404(5) 0.0281(3) Uani 1 1 d . . . . .
C14 C 0.71409(12) 0.95033(19) 0.41649(5) 0.0251(3) Uani 1 1 d . . . . .
H14 H 0.648909 0.973225 0.398575 0.030 Uiso 1 1 calc R . . . .
C15 C 0.20734(12) 0.6978(2) 0.39979(5) 0.0245(3) Uani 1 1 d . . . . .
H15A H 0.274258 0.633341 0.392584 0.029 Uiso 1 1 calc R . . . .
H15B H 0.221157 0.828622 0.398256 0.029 Uiso 1 1 calc R . . . .
C16 C 0.08338(12) 0.5520(2) 0.55473(5) 0.0278(3) Uani 1 1 d . . . . .
H16A H 0.004877 0.520401 0.551099 0.042 Uiso 1 1 calc GR . . . .
H16B H 0.093379 0.660131 0.572162 0.042 Uiso 1 1 calc GR . . . .
H16C H 0.125302 0.452494 0.568480 0.042 Uiso 1 1 calc GR . . . .
C17 C 0.10918(12) 0.6460(2) 0.36973(5) 0.0271(3) Uani 1 1 d . . . . .
H17A H 0.116621 0.703271 0.342172 0.032 Uiso 1 1 calc R . . . .
H17B H 0.041156 0.693278 0.380542 0.032 Uiso 1 1 calc R . . . .
C18 C 0.09734(12) 0.4441(2) 0.36352(5) 0.0269(3) Uani 1 1 d . . . . .
H18A H 0.090482 0.386771 0.391114 0.032 Uiso 1 1 calc R . . . .
H18B H 0.028497 0.419466 0.345437 0.032 Uiso 1 1 calc R . . . .
C19 C 0.19482(16) 0.4166(3) 0.30070(5) 0.0400(4) Uani 1 1 d . . . . .
H19A H 0.200582 0.549009 0.298901 0.048 Uiso 1 1 calc R . . . .
H19B H 0.126403 0.378721 0.283847 0.048 Uiso 1 1 calc R . . . .
C20 C 0.29345(18) 0.3308(3) 0.28340(6) 0.0447(5) Uani 1 1 d . . . . .
H20A H 0.296816 0.369027 0.253876 0.054 Uiso 1 1 calc R . . . .
H20B H 0.361735 0.372267 0.299789 0.054 Uiso 1 1 calc R . . . .
C21 C 0.28179(16) 0.0847(2) 0.32729(6) 0.0385(4) Uani 1 1 d . . . . .
H21A H 0.350354 0.121013 0.344256 0.046 Uiso 1 1 calc R . . . .
H21B H 0.276361 -0.047905 0.328429 0.046 Uiso 1 1 calc R . . . .
C22 C 0.18337(14) 0.1668(2) 0.34607(6) 0.0354(4) Uani 1 1 d . . . . .
H22A H 0.114252 0.125748 0.330171 0.043 Uiso 1 1 calc R . . . .
H22B H 0.182270 0.127058 0.375589 0.043 Uiso 1 1 calc R . . . .

loop_
_atom_site_aniso_label
_atom_site_aniso_U_11
_atom_site_aniso_U_22
_atom_site_aniso_U_33
_atom_site_aniso_U_23
_atom_site_aniso_U_13
_atom_site_aniso_U_12
Cl1 0.0531(3) 0.0368(2) 0.0339(2) 0.00017(17) 0.0204(2) -0.01383(19)
F1 0.0291(5) 0.0367(5) 0.0678(8) -0.0022(5) 0.0254(5) -0.0077(4)
O1A 0.0336(6) 0.0450(7) 0.0241(6) -0.0006(5) 0.0084(5) -0.0034(5)
O2A 0.0444(7) 0.0406(7) 0.0241(6) 0.0046(5) 0.0114(5) -0.0004(5)
O003 0.0185(5) 0.0340(6) 0.0237(6) -0.0008(4) 0.0069(4) -0.0049(4)
O004 0.0207(5) 0.0390(6) 0.0190(5) 0.0027(4) 0.0015(4) -0.0050(4)
O008 0.0543(8) 0.0432(7) 0.0274(6) -0.0065(5) 0.0096(6) 0.0087(6)
N1 0.0256(6) 0.0300(6) 0.0187(6) 0.0013(5) 0.0027(5) -0.0026(5)
N2 0.0226(6) 0.0327(7) 0.0228(7) 0.0004(5) 0.0007(5) -0.0023(5)
N3 0.0188(5) 0.0277(6) 0.0212(6) 0.0017(5) 0.0038(5) -0.0035(5)
N4 0.0222(6) 0.0294(6) 0.0205(6) 0.0014(5) 0.0052(5) 0.0020(5)
C1 0.0199(6) 0.0218(6) 0.0189(7) -0.0002(5) 0.0018(5) -0.0008(5)
C1A 0.0358(9) 0.0394(10) 0.0495(12) 0.0134(8) -0.0020(8) -0.0012(8)
C2 0.0186(6) 0.0200(6) 0.0229(7) -0.0021(5) 0.0065(5) -0.0028(5)
C2A 0.0408(9) 0.0480(10) 0.0280(9) 0.0116(8) -0.0028(8) -0.0130(8)
C3 0.0233(6) 0.0231(7) 0.0185(7) -0.0001(5) 0.0077(5) -0.0013(5)
C3A 0.0399(9) 0.0419(9) 0.0261(8) -0.0009(7) 0.0048(7) -0.0117(8)
C4 0.0224(6) 0.0197(6) 0.0191(7) -0.0025(5) 0.0034(5) -0.0004(5)
C4A 0.0294(8) 0.0376(8) 0.0252(8) 0.0032(7) 0.0012(6) -0.0048(7)
C5 0.0203(6) 0.0174(6) 0.0203(7) -0.0016(5) 0.0049(5) -0.0016(5)
C5A 0.0198(7) 0.0393(9) 0.0260(8) 0.0040(7) -0.0007(6) -0.0028(6)
C6 0.0221(7) 0.0236(6) 0.0181(7) 0.0021(5) 0.0051(6) -0.0010(5)
C6A 0.0279(8) 0.0423(9) 0.0431(10) 0.0074(8) 0.0062(7) 0.0034(7)
C7 0.0239(7) 0.0376(8) 0.0209(7) -0.0005(6) -0.0007(6) -0.0011(6)
C7A 0.0225(7) 0.0427(9) 0.0259(8) 0.0020(7) 0.0032(6) 0.0020(7)
C8 0.0209(6) 0.0187(6) 0.0207(7) -0.0010(5) 0.0043(5) -0.0006(5)
C8A 0.0294(8) 0.0427(9) 0.0219(8) 0.0008(7) 0.0054(6) -0.0024(7)
C9 0.0212(6) 0.0194(6) 0.0274(8) -0.0033(6) 0.0081(6) -0.0027(5)
C9A 0.0208(7) 0.0413(9) 0.0224(8) 0.0003(7) 0.0015(6) -0.0058(6)
C10 0.0237(7) 0.0247(7) 0.0329(8) 0.0005(6) 0.0048(6) -0.0011(6)
C11 0.0221(7) 0.0269(7) 0.0441(10) -0.0022(7) 0.0048(7) -0.0019(6)
C12 0.0246(7) 0.0225(7) 0.0476(10) -0.0065(7) 0.0162(7) -0.0062(6)
C13 0.0355(8) 0.0198(6) 0.0312(8) -0.0054(6) 0.0147(7) -0.0065(6)
C14 0.0270(7) 0.0221(7) 0.0269(8) -0.0028(6) 0.0068(6) -0.0036(6)
C15 0.0256(7) 0.0298(7) 0.0181(7) 0.0031(6) 0.0026(6) -0.0010(6)
C16 0.0267(7) 0.0332(8) 0.0255(8) -0.0053(6) 0.0131(6) -0.0093(6)
C17 0.0230(7) 0.0347(8) 0.0231(7) 0.0008(6) -0.0003(6) 0.0051(6)
C18 0.0189(6) 0.0361(8) 0.0261(8) -0.0026(6) 0.0039(6) -0.0012(6)
C19 0.0494(10) 0.0489(10) 0.0228(8) 0.0076(7) 0.0095(8) 0.0171(9)
C20 0.0591(12) 0.0452(10) 0.0333(10) 0.0081(8) 0.0228(9) 0.0143(9)
C21 0.0501(10) 0.0327(8) 0.0346(10) 0.0005(7) 0.0138(8) 0.0081(8)
C22 0.0374(9) 0.0324(8) 0.0385(10) -0.0008(7) 0.0138(8) -0.0021(7)

loop_
_atom_type_symbol
_atom_type_description
_atom_type_scat_dispersion_real
_atom_type_scat_dispersion_imag
_atom_type_scat_source
C C 0.0033 0.0016 'International Tables Vol C Tables 4.2.6.8 and 6.1.1.4'
H H 0.0000 0.0000 'International Tables Vol C Tables 4.2.6.8 and 6.1.1.4'
Cl Cl 0.1484 0.1585 'International Tables Vol C Tables 4.2.6.8 and 6.1.1.4'
F F 0.0171 0.0103 'International Tables Vol C Tables 4.2.6.8 and 6.1.1.4'
N N 0.0061 0.0033 'International Tables Vol C Tables 4.2.6.8 and 6.1.1.4'
O O 0.0106 0.0060 'International Tables Vol C Tables 4.2.6.8 and 6.1.1.4'

loop_
_geom_angle_atom_site_label_1
_geom_angle_atom_site_label_2
_geom_angle_atom_site_label_3
_geom_angle
_geom_angle_site_symmetry_1
_geom_angle_site_symmetry_3
_geom_angle_publ_flag
C2 O003 C16 117.26(11) . . ?
C1 O004 C15 117.05(11) . . ?
C21 O008 C20 109.26(13) . . ?
C7 N1 C4 116.39(13) . . ?
C8 N2 C7 116.81(13) . . ?
C8 N3 C9 129.23(13) . . ?
C18 N4 C19 112.67(12) . . ?
C18 N4 C22 110.57(12) . . ?
C19 N4 C22 108.31(13) . . ?
O004 C1 C2 114.52(12) . . ?
O004 C1 C6 125.33(13) . . ?
C6 C1 C2 120.14(13) . . ?
C2A C1A C6A 120.13(17) . . ?
O003 C2 C1 114.44(12) . . ?
O003 C2 C3 125.34(13) . . ?
C3 C2 C1 120.21(12) . . ?
C1A C2A C3A 119.60(16) . . ?
C2 C3 C4 119.98(13) . . ?
C4A C3A C2A 120.47(17) . . ?
N1 C4 C3 118.54(13) . . ?
N1 C4 C5 121.39(12) . . ?
C5 C4 C3 120.06(13) . . ?
C3A C4A C5A 120.73(16) . . ?
C4 C5 C6 119.39(12) . . ?
C4 C5 C8 116.06(13) . . ?
C6 C5 C8 124.55(13) . . ?
C4A C5A C6A 118.02(15) . . ?
C4A C5A C7A 122.82(15) . . ?
C6A C5A C7A 119.16(15) . . ?
C1 C6 C5 120.08(13) . . ?
C1A C6A C5A 121.00(17) . . ?
N1 C7 N2 127.75(14) . . ?
C8A C7A C5A 126.30(16) . . ?
N2 C8 N3 118.94(13) . . ?
N2 C8 C5 121.50(13) . . ?
N3 C8 C5 119.56(13) . . ?
C7A C8A C9A 122.41(15) . . ?
C10 C9 N3 124.76(14) . . ?
C10 C9 C14 119.62(13) . . ?
C14 C9 N3 115.59(13) . . ?
O1A C9A O2A 124.11(15) . . ?
O1A C9A C8A 123.77(15) . . ?
O2A C9A C8A 112.11(14) . . ?
C11 C10 C9 119.46(15) . . ?
C12 C11 C10 120.27(15) . . ?
F1 C12 C11 119.73(15) . . ?
F1 C12 C13 119.25(15) . . ?
C11 C12 C13 121.02(14) . . ?
C12 C13 Cl1 120.39(12) . . ?
C12 C13 C14 119.39(15) . . ?
C14 C13 Cl1 120.20(13) . . ?
C13 C14 C9 120.23(14) . . ?
O004 C15 C17 107.10(12) . . ?
C15 C17 C18 113.24(12) . . ?
N4 C18 C17 113.34(12) . . ?
N4 C19 C20 109.73(14) . . ?
O008 C20 C19 111.42(16) . . ?
O008 C21 C22 111.92(14) . . ?
N4 C22 C21 109.87(13) . . ?

loop_
_geom_bond_atom_site_label_1
_geom_bond_atom_site_label_2
_geom_bond_distance
_geom_bond_site_symmetry_2
_geom_bond_publ_flag
Cl1 C13 1.7259(17) . ?
F1 C12 1.3555(16) . ?
O1A C9A 1.2277(19) . ?
O2A C9A 1.312(2) . ?
O003 C2 1.3558(16) . ?
O003 C16 1.4293(17) . ?
O004 C1 1.3561(16) . ?
O004 C15 1.4364(17) . ?
O008 C20 1.431(2) . ?
O008 C21 1.413(2) . ?
N1 C4 1.3741(18) . ?
N1 C7 1.3164(19) . ?
N2 C7 1.340(2) . ?
N2 C8 1.3343(18) . ?
N3 C8 1.3573(18) . ?
N3 C9 1.4134(17) . ?
N4 C18 1.4606(18) . ?
N4 C19 1.461(2) . ?
N4 C22 1.462(2) . ?
C1 C2 1.432(2) . ?
C1 C6 1.3691(18) . ?
C1A C2A 1.381(3) . ?
C1A C6A 1.382(3) . ?
C2 C3 1.364(2) . ?
C2A C3A 1.383(3) . ?
C3 C4 1.4144(19) . ?
C3A C4A 1.381(2) . ?
C4 C5 1.4024(19) . ?
C4A C5A 1.395(2) . ?
C5 C6 1.4163(19) . ?
C5 C8 1.4369(18) . ?
C5A C6A 1.398(2) . ?
C5A C7A 1.467(2) . ?
C7A C8A 1.328(2) . ?
C8A C9A 1.478(2) . ?
C9 C10 1.394(2) . ?
C9 C14 1.395(2) . ?
C10 C11 1.392(2) . ?
C11 C12 1.368(2) . ?
C12 C13 1.382(2) . ?
C13 C14 1.387(2) . ?
C15 C17 1.512(2) . ?
C17 C18 1.521(2) . ?
C19 C20 1.508(2) . ?
C21 C22 1.516(2) . ?

loop_
_geom_hbond_atom_site_label_D
_geom_hbond_atom_site_label_H
_geom_hbond_atom_site_label_A
_geom_hbond_distance_DH
_geom_hbond_distance_HA
_geom_hbond_distance_DA
_geom_hbond_angle_DHA
_geom_hbond_site_symmetry_A
_geom_hbond_publ_flag
O2A H2A N1 0.84 1.76 2.5893(17) 170.4 . yes
